data_7220910
loop_
_publ_author_name
'Ryu, Hyunsoo'
'Mulyana, Yanyan'
'Park, In-Hyeok'
'Kim, Jinhee'
'Lindoy, Leonard F.'
'Lee, Shim Sung'

_publ_section_title
;
 Discrete and polymeric complexes of a macrocyclic pillar ligand in the
 absence and presence of dicarboxylic acid coligands
;
_journal_issue 30
_journal_name_full CrystEngComm
_journal_page_first 5717
_journal_paper_doi 10.1039/C5CE01127B
_journal_volume 17
_journal_year 2015
_chemical_formula_moiety 'C28 H22 N6'
_chemical_formula_sum 'C28 H22 N6'
_chemical_formula_weight 442.52
_chemical_name_systematic L
_space_group_IT_number 2
_symmetry_cell_setting triclinic
_symmetry_space_group_name_Hall '-P 1'
_symmetry_space_group_name_H-M 'P -1'
_atom_sites_solution_hydrogens geom
_atom_sites_solution_primary direct
_atom_sites_solution_secondary difmap
_audit_creation_method SHELXL-97
_audit_update_record
;
2015-04-22 deposited with the CCDC.
2015-06-29 downloaded from the CCDC.
;
_cell_angle_alpha 80.532(5)
_cell_angle_beta 84.709(4)
_cell_angle_gamma 89.933(4)
_cell_formula_units_Z 8
_cell_length_a 9.4974(9)
_cell_length_b 17.4158(16)
_cell_length_c 25.769(2)
_cell_measurement_reflns_used 6305
_cell_measurement_temperature 173(2)
_cell_measurement_theta_max 27.85
_cell_measurement_theta_min 2.37
_cell_volume 4185.9(6)
_computing_cell_refinement 'Bruker SAINT'
_computing_data_collection 'Bruker APEX2'
_computing_data_reduction 'Bruker SAINT'
_computing_molecular_graphics 'Bruker SHELXTL'
_computing_publication_material 'Bruker SHELXTL'
_computing_structure_refinement 'SHELXL-97 (Sheldrick, 2008)'
_computing_structure_solution 'SHELXS-97 (Sheldrick, 2008)'
_diffrn_ambient_temperature 173(2)
_diffrn_measured_fraction_theta_full 0.970
_diffrn_measured_fraction_theta_max 0.970
_diffrn_measurement_device_type 'Bruker APEX-II CCD'
_diffrn_measurement_method '\f and \w scans'
_diffrn_radiation_monochromator graphite
_diffrn_radiation_source 'fine-focus sealed tube'
_diffrn_radiation_type MoK\a
_diffrn_radiation_wavelength 0.71073
_diffrn_reflns_av_R_equivalents 0.1140
_diffrn_reflns_av_sigmaI/netI 0.1564
_diffrn_reflns_limit_h_max 11
_diffrn_reflns_limit_h_min -11
_diffrn_reflns_limit_k_max 21
_diffrn_reflns_limit_k_min -21
_diffrn_reflns_limit_l_max 31
_diffrn_reflns_limit_l_min -30
_diffrn_reflns_number 61560
_diffrn_reflns_theta_full 26.00
_diffrn_reflns_theta_max 26.00
_diffrn_reflns_theta_min 0.80
_exptl_absorpt_coefficient_mu 0.087
_exptl_absorpt_correction_T_max 0.9982
_exptl_absorpt_correction_T_min 0.9647
_exptl_absorpt_correction_type multi-scan
_exptl_absorpt_process_details SADABS
_exptl_crystal_colour violet
_exptl_crystal_density_diffrn 1.404
_exptl_crystal_density_method 'not measured'
_exptl_crystal_description needle
_exptl_crystal_F_000 1856
_exptl_crystal_size_max 0.42
_exptl_crystal_size_mid 0.06
_exptl_crystal_size_min 0.02
_refine_diff_density_max 0.610
_refine_diff_density_min -0.520
_refine_diff_density_rms 0.069
_refine_ls_extinction_method none
_refine_ls_goodness_of_fit_ref 1.024
_refine_ls_hydrogen_treatment constr
_refine_ls_matrix_type full
_refine_ls_number_parameters 1199
_refine_ls_number_reflns 15982
_refine_ls_number_restraints 28
_refine_ls_restrained_S_all 1.033
_refine_ls_R_factor_all 0.1799
_refine_ls_R_factor_gt 0.1044
_refine_ls_shift/su_max 0.000
_refine_ls_shift/su_mean 0.000
_refine_ls_structure_factor_coef Fsqd
_refine_ls_weighting_details 'calc w=1/[\s^2^(Fo^2^)+(0.0651P)^2^+12.2706P] where P=(Fo^2^+2Fc^2^)/3'
_refine_ls_weighting_scheme calc
_refine_ls_wR_factor_gt 0.2681
_refine_ls_wR_factor_ref 0.3286
_reflns_number_gt 8112
_reflns_number_total 15982
_reflns_threshold_expression >2sigma(I)
_cod_data_source_file c5ce01127b2.cif
_cod_data_source_block ligand
_cod_depositor_comments
;
The following automatic conversions were performed:

'_symmetry_cell_setting' value 'Triclinic' changed to 'triclinic'
according to
/usr/data/users/saulius/crontab/automatic-downloads/rss-feeds/RSC/lib/dictionaries/cif_core.dic
dictionary named 'cif_core.dic' version 2.4.2 from 2011-04-26.

Automatic conversion script
Id: cif_fix_values 3271 2015-04-21 07:52:19Z andrius 

 Adding full bibliography for 7220910--7220915.cif.
;
_cod_original_cell_volume 4185.9(7)
_cod_original_sg_symbol_H-M P-1
_cod_database_code 7220910

loop_
_symmetry_equiv_pos_as_xyz
'x, y, z'
'-x, -y, -z'

loop_
_atom_site_label
_atom_site_type_symbol
_atom_site_fract_x
_atom_site_fract_y
_atom_site_fract_z
_atom_site_U_iso_or_equiv
_atom_site_adp_type
_atom_site_occupancy
_atom_site_symmetry_multiplicity
_atom_site_calc_flag
_atom_site_refinement_flags
_atom_site_disorder_assembly
_atom_site_disorder_group
N1 N 0.0582(6) 0.0387(3) 0.2570(2) 0.0531(14) Uani 1 1 d . . .
N2 N 0.3619(4) 0.0686(2) 0.02025(17) 0.0308(10) Uani 1 1 d . . .
N3 N 0.5106(4) 0.0590(2) -0.07237(17) 0.0326(10) Uani 1 1 d . . .
H3A H 0.5143 0.0262 -0.0426 0.039 Uiso 1 1 calc R . .
N4 N 0.4460(5) 0.9787(3) 0.7404(2) 0.0546(14) Uani 1 1 d . . .
N5 N 0.1472(4) 0.9355(2) 0.97950(17) 0.0331(10) Uani 1 1 d . . .
N6 N -0.0141(4) 0.9394(3) 1.06999(18) 0.0352(11) Uani 1 1 d . . .
H6A H -0.0215 0.9709 1.0400 0.042 Uiso 1 1 calc R . .
N7 N 0.4096(5) 0.7917(3) 0.24667(18) 0.0410(11) Uani 1 1 d . . .
N8 N 0.0889(5) 0.2055(3) 0.75411(18) 0.0419(12) Uani 1 1 d . . .
N9 N 0.1928(4) 0.5120(2) 0.43127(16) 0.0289(9) Uani 1 1 d . A .
H9B H 0.2378 0.5121 0.4596 0.035 Uiso 1 1 calc R . .
N10 N 0.1270(4) 0.4204(2) 0.52548(16) 0.0281(9) Uani 1 1 d . . .
N11 N 0.3192(4) 0.4913(2) 0.57425(16) 0.0301(10) Uani 1 1 d . A .
H11E H 0.2750 0.4910 0.5457 0.036 Uiso 1 1 calc R . .
N12 N 0.3825(4) 0.5844(2) 0.47974(16) 0.0298(10) Uani 1 1 d . A .
N13 N 0.4305(5) 0.4760(3) -0.2526(2) 0.0537(14) Uani 1 1 d . . .
N14 N 1.0735(6) 0.5378(3) 0.2603(2) 0.0521(13) Uani 1 1 d . . .
N15 N 0.6241(4) 0.4328(2) -0.01539(16) 0.0297(9) Uani 1 1 d . . .
N16 N 0.7322(4) 0.4385(2) 0.07669(17) 0.0313(10) Uani 1 1 d . . .
H16C H 0.7536 0.4703 0.0467 0.038 Uiso 1 1 calc R . .
N17 N 0.8882(4) 0.5655(2) 0.02472(16) 0.0281(9) Uani 1 1 d . B .
N18 N 0.7781(4) 0.5597(2) -0.06643(16) 0.0294(10) Uani 1 1 d . . .
H18C H 0.7584 0.5274 -0.0366 0.035 Uiso 1 1 calc R . .
N19 N 0.7242(5) 0.2960(3) 0.24431(18) 0.0416(11) Uani 1 1 d . . .
N20 N 0.7827(5) -0.2914(3) 0.75257(17) 0.0383(11) Uani 1 1 d . . .
N21 N 0.8461(4) 0.0126(2) 0.42815(16) 0.0303(10) Uani 1 1 d . C .
H21C H 0.7863 0.0129 0.4563 0.036 Uiso 1 1 calc R . .
N22 N 0.8636(4) -0.0786(2) 0.52284(17) 0.0308(10) Uani 1 1 d . . .
N23 N 0.6467(4) -0.0065(2) 0.57100(17) 0.0326(10) Uani 1 1 d . B .
H23C H 0.7063 -0.0071 0.5428 0.039 Uiso 1 1 calc R . .
N24 N 0.6311(4) 0.0859(2) 0.47617(17) 0.0314(10) Uani 1 1 d . B .
C1 C 0.0882(7) 0.0980(4) 0.2184(3) 0.0587(18) Uani 1 1 d . . .
H1A H 0.0581 0.1483 0.2239 0.070 Uiso 1 1 calc R . .
C2 C 0.1616(6) 0.0909(4) 0.1701(2) 0.0514(16) Uani 1 1 d . . .
H2A H 0.1753 0.1354 0.1433 0.062 Uiso 1 1 calc R . .
C3 C 0.2151(5) 0.0199(3) 0.1604(2) 0.0311(12) Uani 1 1 d . . .
C4 C 0.1869(7) -0.0403(4) 0.2026(2) 0.0495(16) Uani 1 1 d . . .
H4A H 0.2202 -0.0911 0.1997 0.059 Uiso 1 1 calc R . .
C5 C 0.1120(8) -0.0276(4) 0.2481(2) 0.0567(18) Uani 1 1 d . . .
H5A H 0.0975 -0.0709 0.2758 0.068 Uiso 1 1 calc R . .
C6 C 0.3018(5) 0.0109(3) 0.1114(2) 0.0292(11) Uani 1 1 d . . .
C7 C 0.2811(5) 0.0631(3) 0.0644(2) 0.0313(12) Uani 1 1 d . . .
H7A H 0.2023 0.0966 0.0652 0.038 Uiso 1 1 calc R . .
C8 C 0.3320(5) 0.1237(3) -0.0240(2) 0.0310(12) Uani 1 1 d . . .
C9 C 0.2350(6) 0.1838(3) -0.0227(2) 0.0372(13) Uani 1 1 d . . .
H9A H 0.1809 0.1882 0.0096 0.045 Uiso 1 1 calc R . .
C10 C 0.2166(6) 0.2368(3) -0.0676(2) 0.0381(13) Uani 1 1 d . . .
H10A H 0.1502 0.2775 -0.0662 0.046 Uiso 1 1 calc R . .
C11 C 0.2953(6) 0.2305(3) -0.1143(2) 0.0386(13) Uani 1 1 d . . .
H11A H 0.2822 0.2671 -0.1451 0.046 Uiso 1 1 calc R . .
C12 C 0.3921(6) 0.1725(3) -0.1173(2) 0.0381(13) Uani 1 1 d . . .
H12A H 0.4450 0.1688 -0.1499 0.046 Uiso 1 1 calc R . .
C13 C 0.4119(5) 0.1192(3) -0.0721(2) 0.0298(12) Uani 1 1 d . . .
C14 C 0.5986(5) 0.0469(3) -0.1131(2) 0.0332(12) Uani 1 1 d . . .
H14A H 0.5925 0.0804 -0.1459 0.040 Uiso 1 1 calc R . .
C15 C 0.4675(7) 0.9371(4) 0.7847(3) 0.0594(19) Uani 1 1 d . . .
H15A H 0.5447 0.9025 0.7841 0.071 Uiso 1 1 calc R . .
C16 C 0.3917(7) 0.9366(4) 0.8335(3) 0.0581(18) Uani 1 1 d . . .
H16A H 0.4181 0.9028 0.8638 0.070 Uiso 1 1 calc R . .
C17 C 0.2800(5) 0.9843(3) 0.8379(2) 0.0333(12) Uani 1 1 d . . .
C18 C 0.2471(8) 1.0279(4) 0.7913(3) 0.074(2) Uani 1 1 d U . .
H18A H 0.1680 1.0614 0.7909 0.089 Uiso 1 1 calc R . .
C19 C 0.3296(9) 1.0229(5) 0.7450(3) 0.083(2) Uani 1 1 d U . .
H19A H 0.3022 1.0532 0.7135 0.100 Uiso 1 1 calc R . .
C20 C 0.1960(5) 0.9900(3) 0.8877(2) 0.0331(12) Uani 1 1 d . . .
C21 C 0.2171(5) 0.9363(3) 0.9334(2) 0.0337(12) Uani 1 1 d . . .
H21A H 0.2872 0.8979 0.9304 0.040 Uiso 1 1 calc R . .
C22 C 0.1732(5) 0.8789(3) 1.0236(2) 0.0303(12) Uani 1 1 d . . .
C23 C 0.2788(5) 0.8223(3) 1.0234(2) 0.0352(12) Uani 1 1 d . . .
H23A H 0.3410 0.8218 0.9924 0.042 Uiso 1 1 calc R . .
C24 C 0.2932(6) 0.7679(3) 1.0674(2) 0.0406(14) Uani 1 1 d . . .
H24A H 0.3648 0.7299 1.0666 0.049 Uiso 1 1 calc R . .
C25 C 0.2046(6) 0.7680(3) 1.1127(2) 0.0423(14) Uani 1 1 d . . .
H25A H 0.2142 0.7295 1.1428 0.051 Uiso 1 1 calc R . .
C26 C 0.1024(5) 0.8235(3) 1.1145(2) 0.0385(13) Uani 1 1 d . . .
H26A H 0.0424 0.8236 1.1461 0.046 Uiso 1 1 calc R . .
C27 C 0.0860(5) 0.8795(3) 1.0704(2) 0.0314(12) Uani 1 1 d . . .
C28 C -0.0967(5) 0.9510(3) 1.1115(2) 0.0370(13) Uani 1 1 d . . .
H28A H -0.0884 0.9164 1.1436 0.044 Uiso 1 1 calc R . .
C31 C 0.3569(5) 0.6822(3) 0.3412(2) 0.0310(12) Uani 1 1 d . . .
C29 C 0.3810(6) 0.7149(3) 0.2455(2) 0.0335(7) Uani 0.840(3) 1 d PD A 1
H29A H 0.3795 0.6981 0.2123 0.040 Uiso 0.840(3) 1 calc PR A 1
C30 C 0.3542(6) 0.6617(3) 0.2911(2) 0.0335(7) Uani 0.840(3) 1 d PD A 1
H30A H 0.3332 0.6092 0.2884 0.040 Uiso 0.840(3) 1 calc PR A 1
C32 C 0.3947(6) 0.7619(3) 0.3414(2) 0.0335(7) Uani 0.840(3) 1 d PD A 1
H32A H 0.4027 0.7789 0.3742 0.040 Uiso 0.840(3) 1 calc PR A 1
C33 C 0.4195(6) 0.8142(3) 0.2954(2) 0.0335(7) Uani 0.840(3) 1 d PD A 1
H33A H 0.4439 0.8666 0.2970 0.040 Uiso 0.840(3) 1 calc PR A 1
C45 C 0.0178(5) 0.2828(4) 0.6734(2) 0.0320(7) Uani 0.840(3) 1 d PD A 1
H45A H -0.0516 0.2957 0.6493 0.038 Uiso 0.840(3) 1 calc PR A 1
C46 C -0.0142(5) 0.2289(4) 0.7182(2) 0.0320(7) Uani 0.840(3) 1 d PD A 1
H46A H -0.1068 0.2068 0.7254 0.038 Uiso 0.840(3) 1 calc PR A 1
C47 C 0.2164(5) 0.2405(4) 0.7433(2) 0.0320(7) Uani 0.840(3) 1 d PD A 1
H47A H 0.2861 0.2266 0.7673 0.038 Uiso 0.840(3) 1 calc PR A 1
C48 C 0.2506(5) 0.2955(4) 0.6994(2) 0.0320(7) Uani 0.840(3) 1 d PD A 1
H48A H 0.3430 0.3180 0.6936 0.038 Uiso 0.840(3) 1 calc PR A 1
C29' C 0.257(3) 0.7550(19) 0.2610(12) 0.0335(7) Uani 0.160(3) 1 d PD A 2
H29B H 0.1838 0.7707 0.2391 0.040 Uiso 0.160(3) 1 calc PR A 2
C30' C 0.233(3) 0.7020(19) 0.3039(12) 0.0335(7) Uani 0.160(3) 1 d PD A 2
H30B H 0.1431 0.6763 0.3122 0.040 Uiso 0.160(3) 1 calc PR A 2
C32' C 0.468(3) 0.7175(19) 0.3274(12) 0.0335(7) Uani 0.160(3) 1 d PD A 2
H32B H 0.5434 0.7063 0.3493 0.040 Uiso 0.160(3) 1 calc PR A 2
C33' C 0.494(3) 0.7723(19) 0.2825(12) 0.0335(7) Uani 0.160(3) 1 d PD A 2
H33B H 0.5836 0.7983 0.2776 0.040 Uiso 0.160(3) 1 calc PR A 2
C46' C 0.107(3) 0.1800(17) 0.7084(12) 0.0320(7) Uani 0.160(3) 1 d PD A 2
H46B H 0.1073 0.1259 0.7070 0.038 Uiso 0.160(3) 1 calc PR A 2
C45' C 0.126(3) 0.2342(16) 0.6630(12) 0.0320(7) Uani 0.160(3) 1 d PD A 2
H45B H 0.1225 0.2168 0.6301 0.038 Uiso 0.160(3) 1 calc PR A 2
C48' C 0.166(3) 0.3351(16) 0.7134(12) 0.0320(7) Uani 0.160(3) 1 d PD A 2
H48B H 0.1939 0.3863 0.7167 0.038 Uiso 0.160(3) 1 calc PR A 2
C47' C 0.141(3) 0.2814(16) 0.7590(12) 0.0320(7) Uani 0.160(3) 1 d PD A 2
H47B H 0.1573 0.2940 0.7925 0.038 Uiso 0.160(3) 1 calc PR A 2
C34 C 0.3264(5) 0.6254(3) 0.3898(2) 0.0302(11) Uani 1 1 d . A .
C35 C 0.2290(5) 0.5669(3) 0.3897(2) 0.0296(11) Uani 1 1 d . . .
H35A H 0.1851 0.5656 0.3582 0.035 Uiso 1 1 calc R A .
C36 C 0.0893(5) 0.4543(3) 0.43355(19) 0.0286(11) Uani 1 1 d . . .
C37 C 0.0235(5) 0.4426(3) 0.3894(2) 0.0343(12) Uani 1 1 d . A .
H37A H 0.0496 0.4741 0.3561 0.041 Uiso 1 1 calc R . .
C38 C -0.0787(6) 0.3860(3) 0.3936(2) 0.0394(13) Uani 1 1 d . . .
H38A H -0.1223 0.3777 0.3633 0.047 Uiso 1 1 calc R A .
C39 C -0.1182(5) 0.3411(3) 0.4420(2) 0.0361(13) Uani 1 1 d . A .
H39A H -0.1905 0.3025 0.4448 0.043 Uiso 1 1 calc R . .
C40 C -0.0546(5) 0.3513(3) 0.4860(2) 0.0341(12) Uani 1 1 d . . .
H40A H -0.0843 0.3204 0.5191 0.041 Uiso 1 1 calc R A .
C41 C 0.0528(5) 0.4064(3) 0.48266(19) 0.0268(11) Uani 1 1 d . A .
C42 C 0.1145(5) 0.3706(3) 0.56900(19) 0.0278(11) Uani 1 1 d . . .
H42A H 0.0546 0.3265 0.5706 0.033 Uiso 1 1 calc R . .
C43 C 0.1849(4) 0.3776(3) 0.61487(19) 0.0260(11) Uani 1 1 d . A .
C44 C 0.1526(5) 0.3193(3) 0.66274(19) 0.0264(11) Uani 1 1 d . . .
C49 C 0.2822(5) 0.4359(3) 0.6154(2) 0.0295(11) Uani 1 1 d . . .
H49A H 0.3257 0.4367 0.6471 0.035 Uiso 1 1 calc R A .
C50 C 0.4208(5) 0.5497(3) 0.5718(2) 0.0280(11) Uani 1 1 d . . .
C51 C 0.4874(5) 0.5619(3) 0.6158(2) 0.0355(12) Uani 1 1 d . A .
H51A H 0.4601 0.5313 0.6492 0.043 Uiso 1 1 calc R . .
C52 C 0.5923(5) 0.6177(3) 0.6113(2) 0.0397(14) Uani 1 1 d . . .
H52A H 0.6366 0.6257 0.6416 0.048 Uiso 1 1 calc R A .
C53 C 0.6328(5) 0.6621(3) 0.5628(2) 0.0395(14) Uani 1 1 d . A .
H53A H 0.7056 0.7004 0.5596 0.047 Uiso 1 1 calc R . .
C54 C 0.5676(5) 0.6507(3) 0.5187(2) 0.0348(12) Uani 1 1 d . . .
H54A H 0.5985 0.6804 0.4853 0.042 Uiso 1 1 calc R A .
C55 C 0.4586(5) 0.5971(3) 0.5223(2) 0.0307(12) Uani 1 1 d . A .
C56 C 0.3979(5) 0.6327(3) 0.4355(2) 0.0302(11) Uani 1 1 d . . .
H56A H 0.4607 0.6758 0.4332 0.036 Uiso 1 1 calc R A .
C57 C 0.3905(7) 0.4302(4) -0.2073(3) 0.063(2) Uani 1 1 d . . .
H57A H 0.3147 0.3946 -0.2072 0.076 Uiso 1 1 calc R . .
C58 C 0.4495(7) 0.4299(4) -0.1606(3) 0.064(2) Uani 1 1 d . . .
H58A H 0.4195 0.3917 -0.1308 0.077 Uiso 1 1 calc R . .
C59 C 0.5509(5) 0.4836(3) -0.1562(2) 0.0308(12) Uani 1 1 d . . .
C60 C 0.5820(9) 0.5359(4) -0.2021(3) 0.077(3) Uani 1 1 d . . .
H60A H 0.6468 0.5776 -0.2024 0.093 Uiso 1 1 calc R . .
C61 C 0.5214(8) 0.5290(4) -0.2473(3) 0.071(2) Uani 1 1 d . . .
H61A H 0.5484 0.5667 -0.2776 0.085 Uiso 1 1 calc R . .
C62 C 0.6139(5) 0.4898(3) -0.1069(2) 0.0289(11) Uani 1 1 d . . .
C63 C 0.5703(5) 0.4363(3) -0.0602(2) 0.0298(11) Uani 1 1 d . . .
H63A H 0.4963 0.4004 -0.0620 0.036 Uiso 1 1 calc R . .
C64 C 0.5740(5) 0.3769(3) 0.0283(2) 0.0286(11) Uani 1 1 d . . .
C65 C 0.4747(5) 0.3182(3) 0.0274(2) 0.0353(12) Uani 1 1 d . . .
H65A H 0.4338 0.3152 -0.0045 0.042 Uiso 1 1 calc R . .
C66 C 0.4348(6) 0.2645(3) 0.0720(2) 0.0391(13) Uani 1 1 d . . .
H66A H 0.3673 0.2248 0.0706 0.047 Uiso 1 1 calc R . .
C67 C 0.4932(5) 0.2687(3) 0.1185(2) 0.0368(13) Uani 1 1 d . . .
H67A H 0.4655 0.2317 0.1492 0.044 Uiso 1 1 calc R . .
C68 C 0.5910(5) 0.3256(3) 0.1210(2) 0.0355(12) Uani 1 1 d . . .
H68A H 0.6304 0.3280 0.1532 0.043 Uiso 1 1 calc R . .
C69 C 0.6326(5) 0.3801(3) 0.07615(19) 0.0264(11) Uani 1 1 d . . .
C70 C 0.7980(5) 0.4513(3) 0.1176(2) 0.0309(12) Uani 1 1 d . . .
H70A H 0.7751 0.4178 0.1503 0.037 Uiso 1 1 calc R . .
C71 C 0.8971(5) 0.5092(3) 0.11643(19) 0.0290(11) Uani 1 1 d . B .
C72 C 0.9591(5) 0.5185(3) 0.1654(2) 0.0308(12) Uani 1 1 d . . .
C73 C 0.9832(8) 0.4553(3) 0.2057(3) 0.0421(9) Uani 0.833(4) 1 d PD B 1
H73A H 0.9605 0.4039 0.2010 0.050 Uiso 0.833(4) 1 calc PR B 1
C74 C 1.0394(8) 0.4669(3) 0.2519(3) 0.0421(9) Uani 0.833(4) 1 d PD B 1
H74A H 1.0537 0.4231 0.2781 0.050 Uiso 0.833(4) 1 calc PR B 1
C75 C 1.0585(8) 0.6026(3) 0.2209(3) 0.0421(9) Uani 0.833(4) 1 d PD B 1
H75A H 1.0871 0.6529 0.2257 0.050 Uiso 0.833(4) 1 calc PR B 1
C76 C 1.0022(8) 0.5925(3) 0.1754(3) 0.0421(9) Uani 0.833(4) 1 d PD B 1
H76A H 0.9914 0.6369 0.1493 0.050 Uiso 0.833(4) 1 calc PR B 1
C73' C 0.880(3) 0.4754(18) 0.2140(12) 0.0421(9) Uani 0.167(4) 1 d PD B 2
H73B H 0.7912 0.4505 0.2133 0.050 Uiso 0.167(4) 1 calc PR B 2
C74' C 0.942(4) 0.4742(18) 0.2583(12) 0.0421(9) Uani 0.167(4) 1 d PD B 2
H74B H 0.9116 0.4375 0.2888 0.050 Uiso 0.167(4) 1 calc PR B 2
C75' C 1.119(4) 0.5664(19) 0.2143(13) 0.0421(9) Uani 0.167(4) 1 d PD B 2
H75B H 1.2045 0.5955 0.2110 0.050 Uiso 0.167(4) 1 calc PR B 2
C76' C 1.064(3) 0.562(2) 0.1684(13) 0.0421(9) Uani 0.167(4) 1 d PD B 2
H76B H 1.1054 0.5931 0.1370 0.050 Uiso 0.167(4) 1 calc PR B 2
C77 C 0.9406(5) 0.5622(3) 0.0695(2) 0.0274(11) Uani 1 1 d . . .
H77A H 1.0144 0.5982 0.0712 0.033 Uiso 1 1 calc R B .
C78 C 0.9373(5) 0.6218(3) -0.01921(19) 0.0262(11) Uani 1 1 d . . .
C79 C 1.0388(5) 0.6794(3) -0.0186(2) 0.0336(12) Uani 1 1 d . B .
H79A H 1.0828 0.6811 0.0129 0.040 Uiso 1 1 calc R . .
C80 C 1.0762(5) 0.7339(3) -0.0628(2) 0.0363(13) Uani 1 1 d . . .
H80A H 1.1454 0.7728 -0.0616 0.044 Uiso 1 1 calc R B .
C81 C 1.0130(5) 0.7321(3) -0.1088(2) 0.0327(12) Uani 1 1 d . B .
H81A H 1.0383 0.7700 -0.1392 0.039 Uiso 1 1 calc R . .
C82 C 0.9135(5) 0.6754(3) -0.1105(2) 0.0341(12) Uani 1 1 d . . .
H82A H 0.8701 0.6745 -0.1422 0.041 Uiso 1 1 calc R B .
C83 C 0.8761(5) 0.6195(3) -0.06648(19) 0.0268(11) Uani 1 1 d . B .
C84 C 0.7126(5) 0.5477(3) -0.10752(19) 0.0273(11) Uani 1 1 d . . .
H84A H 0.7355 0.5817 -0.1400 0.033 Uiso 1 1 calc R . .
C87 C 0.7293(5) 0.1845(3) 0.33796(19) 0.0261(11) Uani 1 1 d . . .
C85 C 0.7581(6) 0.2181(3) 0.2426(2) 0.0347(8) Uani 0.853(5) 1 d PD C 1
H85A H 0.7797 0.2020 0.2093 0.042 Uiso 0.853(5) 1 calc PR C 1
C86 C 0.7608(6) 0.1649(3) 0.2876(2) 0.0347(8) Uani 0.853(5) 1 d PD C 1
H86A H 0.7848 0.1127 0.2848 0.042 Uiso 0.853(5) 1 calc PR C 1
C88 C 0.6970(6) 0.2641(3) 0.3390(2) 0.0347(8) Uani 0.853(5) 1 d PD C 1
H88A H 0.6738 0.2808 0.3720 0.042 Uiso 0.853(5) 1 calc PR C 1
C89 C 0.6990(6) 0.3172(3) 0.2931(2) 0.0347(8) Uani 0.853(5) 1 d PD C 1
H89A H 0.6822 0.3703 0.2954 0.042 Uiso 0.853(5) 1 calc PR C 1
C85' C 0.823(3) 0.259(2) 0.2543(14) 0.0347(8) Uani 0.147(5) 1 d PD C 2
C86' C 0.841(3) 0.204(2) 0.2983(13) 0.0347(8) Uani 0.147(5) 1 d PD C 2
H86B H 0.9299 0.1789 0.3018 0.042 Uiso 0.147(5) 1 calc PR C 2
C88' C 0.597(3) 0.215(2) 0.3282(14) 0.0347(8) Uani 0.147(5) 1 d PD C 2
H88B H 0.5170 0.1984 0.3525 0.042 Uiso 0.147(5) 1 calc PR C 2
C89' C 0.578(3) 0.271(2) 0.2831(13) 0.0347(8) Uani 0.147(5) 1 d PD C 2
H89B H 0.4882 0.2926 0.2756 0.042 Uiso 0.147(5) 1 calc PR C 2
C90 C 0.7335(5) 0.1270(3) 0.38643(19) 0.0286(11) Uani 1 1 d . C .
C91 C 0.8314(5) 0.0678(3) 0.3865(2) 0.0299(11) Uani 1 1 d . . .
H91A H 0.8915 0.0665 0.3551 0.036 Uiso 1 1 calc R C .
C92 C 0.9478(5) -0.0455(3) 0.43104(19) 0.0266(11) Uani 1 1 d . . .
C93 C 1.0355(5) -0.0572(3) 0.3866(2) 0.0358(12) Uani 1 1 d . C .
H93A H 1.0260 -0.0259 0.3533 0.043 Uiso 1 1 calc R . .
C94 C 1.1361(5) -0.1145(3) 0.3915(2) 0.0383(13) Uani 1 1 d . . .
H94A H 1.1954 -0.1229 0.3613 0.046 Uiso 1 1 calc R C .
C95 C 1.1514(5) -0.1595(3) 0.4398(2) 0.0365(13) Uani 1 1 d . C .
H95A H 1.2214 -0.1986 0.4429 0.044 Uiso 1 1 calc R . .
C96 C 1.0650(5) -0.1479(3) 0.4838(2) 0.0358(13) Uani 1 1 d . . .
H96A H 1.0778 -0.1781 0.5172 0.043 Uiso 1 1 calc R C .
C97 C 0.9588(5) -0.0921(3) 0.4798(2) 0.0301(11) Uani 1 1 d . C .
C98 C 0.8531(5) -0.1280(3) 0.5666(2) 0.0302(11) Uani 1 1 d . . .
H98A H 0.9117 -0.1725 0.5684 0.036 Uiso 1 1 calc R . .
C99 C 0.7598(5) -0.1207(3) 0.6123(2) 0.0301(11) Uani 1 1 d . B .
C100 C 0.7671(5) -0.1787(3) 0.6604(2) 0.0316(12) Uani 1 1 d . . .
C101 C 0.8882(6) -0.2154(4) 0.6731(2) 0.0325(7) Uani 0.833(4) 1 d P B 1
H10B H 0.9726 -0.2037 0.6504 0.039 Uiso 0.833(4) 1 calc PR B 1
C102 C 0.8910(6) -0.2696(4) 0.7186(2) 0.0325(7) Uani 0.833(4) 1 d P B 1
H10C H 0.9791 -0.2930 0.7256 0.039 Uiso 0.833(4) 1 calc PR B 1
C103 C 0.6580(6) -0.2564(4) 0.7404(2) 0.0325(7) Uani 0.833(4) 1 d P B 1
H10D H 0.5757 -0.2712 0.7638 0.039 Uiso 0.833(4) 1 calc PR B 1
C104 C 0.6441(6) -0.2011(4) 0.6965(2) 0.0325(7) Uani 0.833(4) 1 d P B 1
H10E H 0.5551 -0.1782 0.6902 0.039 Uiso 0.833(4) 1 calc PR B 1
C01' C 0.826(3) -0.2589(18) 0.6558(12) 0.0325(7) Uani 0.167(4) 1 d P B 2
H01A H 0.7710 -0.2825 0.6316 0.039 Uiso 0.167(4) 1 calc PR B 2
H01B H 0.9250 -0.2522 0.6393 0.039 Uiso 0.167(4) 1 calc PR B 2
C02' C 0.826(3) -0.3094(19) 0.7017(12) 0.0325(7) Uani 0.167(4) 1 d P B 2
H02A H 0.8575 -0.3608 0.6998 0.039 Uiso 0.167(4) 1 calc PR B 2
C03' C 0.767(3) -0.2131(18) 0.7536(12) 0.0325(7) Uani 0.167(4) 1 d P B 2
H03A H 0.7598 -0.1956 0.7868 0.039 Uiso 0.167(4) 1 calc PR B 2
C04' C 0.760(3) -0.1598(19) 0.7087(12) 0.0325(7) Uani 0.167(4) 1 d P B 2
H04A H 0.7495 -0.1065 0.7120 0.039 Uiso 0.167(4) 1 calc PR B 2
C105 C 0.6622(5) -0.0615(3) 0.6123(2) 0.0323(12) Uani 1 1 d . . .
H10F H 0.6026 -0.0602 0.6439 0.039 Uiso 1 1 calc R B .
C106 C 0.5453(5) 0.0525(3) 0.5675(2) 0.0288(11) Uani 1 1 d . . .
C107 C 0.4559(5) 0.0644(3) 0.6118(2) 0.0385(13) Uani 1 1 d . B .
H10G H 0.4653 0.0335 0.6453 0.046 Uiso 1 1 calc R . .
C108 C 0.3550(6) 0.1208(3) 0.6067(2) 0.0407(14) Uani 1 1 d . . .
H10H H 0.2969 0.1300 0.6370 0.049 Uiso 1 1 calc R B .
C109 C 0.3371(5) 0.1643(3) 0.5579(2) 0.0378(13) Uani 1 1 d . B .
H10I H 0.2644 0.2018 0.5543 0.045 Uiso 1 1 calc R . .
C110 C 0.4259(5) 0.1527(3) 0.5143(2) 0.0362(13) Uani 1 1 d . . .
H11B H 0.4132 0.1826 0.4808 0.043 Uiso 1 1 calc R B .
C111 C 0.5332(5) 0.0986(3) 0.5184(2) 0.0306(12) Uani 1 1 d . B .
C112 C 0.6403(5) 0.1344(3) 0.4319(2) 0.0296(11) Uani 1 1 d . . .
H11C H 0.5803 0.1782 0.4297 0.035 Uiso 1 1 calc R C .

loop_
_atom_site_aniso_label
_atom_site_aniso_U_11
_atom_site_aniso_U_22
_atom_site_aniso_U_33
_atom_site_aniso_U_23
_atom_site_aniso_U_13
_atom_site_aniso_U_12
N1 0.069(4) 0.049(3) 0.034(3) 0.009(3) 0.006(2) 0.006(3)
N2 0.034(2) 0.029(2) 0.031(3) -0.006(2) -0.0077(19) -0.0001(18)
N3 0.036(2) 0.029(2) 0.032(3) -0.002(2) -0.0062(19) 0.0032(18)
N4 0.045(3) 0.075(4) 0.037(3) 0.003(3) 0.008(2) -0.010(3)
N5 0.036(2) 0.034(3) 0.031(3) -0.005(2) -0.0077(19) -0.0029(18)
N6 0.033(2) 0.035(3) 0.038(3) -0.002(2) -0.012(2) 0.0023(19)
N7 0.043(3) 0.044(3) 0.032(3) 0.000(2) 0.007(2) 0.000(2)
N8 0.052(3) 0.035(3) 0.035(3) 0.000(2) 0.005(2) 0.004(2)
N9 0.029(2) 0.037(3) 0.021(2) -0.003(2) -0.0023(17) -0.0006(17)
N10 0.028(2) 0.033(2) 0.023(2) -0.003(2) -0.0031(17) 0.0024(17)
N11 0.028(2) 0.038(3) 0.024(2) -0.004(2) -0.0046(17) -0.0052(18)
N12 0.026(2) 0.035(2) 0.027(3) -0.003(2) -0.0003(17) 0.0000(17)
N13 0.057(3) 0.060(4) 0.044(3) 0.005(3) -0.024(3) -0.019(3)
N14 0.070(4) 0.056(3) 0.033(3) -0.013(3) -0.009(2) 0.008(3)
N15 0.031(2) 0.031(2) 0.025(2) -0.0023(19) 0.0025(17) -0.0033(17)
N16 0.030(2) 0.034(3) 0.029(3) -0.008(2) 0.0032(18) -0.0053(18)
N17 0.030(2) 0.031(2) 0.024(2) -0.0075(19) -0.0028(17) 0.0005(17)
N18 0.025(2) 0.035(2) 0.028(2) -0.002(2) -0.0050(17) -0.0014(17)
N19 0.053(3) 0.043(3) 0.027(3) 0.000(2) -0.011(2) 0.002(2)
N20 0.047(3) 0.039(3) 0.026(3) 0.001(2) -0.002(2) -0.006(2)
N21 0.032(2) 0.032(2) 0.026(2) -0.002(2) -0.0029(17) 0.0008(18)
N22 0.027(2) 0.034(2) 0.029(3) 0.002(2) -0.0009(17) -0.0020(17)
N23 0.031(2) 0.038(3) 0.026(2) -0.001(2) -0.0004(18) -0.0019(18)
N24 0.029(2) 0.034(2) 0.030(3) -0.004(2) -0.0018(18) -0.0018(18)
C1 0.069(4) 0.052(4) 0.049(4) -0.002(3) 0.013(3) 0.022(3)
C2 0.058(4) 0.044(4) 0.044(4) 0.008(3) 0.015(3) 0.016(3)
C3 0.029(3) 0.032(3) 0.030(3) 0.001(2) -0.007(2) -0.004(2)
C4 0.079(4) 0.037(4) 0.033(4) -0.006(3) -0.007(3) 0.007(3)
C5 0.107(6) 0.033(4) 0.029(4) -0.005(3) -0.002(3) -0.007(3)
C6 0.034(3) 0.024(3) 0.030(3) -0.004(2) -0.007(2) -0.006(2)
C7 0.028(3) 0.031(3) 0.035(3) -0.007(2) -0.004(2) -0.002(2)
C8 0.032(3) 0.029(3) 0.033(3) -0.004(2) -0.012(2) 0.000(2)
C9 0.040(3) 0.039(3) 0.033(3) -0.007(3) -0.005(2) 0.008(2)
C10 0.041(3) 0.032(3) 0.042(4) -0.005(3) -0.014(3) 0.007(2)
C11 0.043(3) 0.036(3) 0.035(3) 0.003(3) -0.010(2) 0.004(2)
C12 0.040(3) 0.037(3) 0.035(3) 0.000(3) -0.001(2) 0.001(2)
C13 0.026(2) 0.026(3) 0.038(3) -0.006(2) -0.008(2) -0.0002(19)
C14 0.032(3) 0.030(3) 0.038(3) -0.005(2) -0.007(2) -0.003(2)
C15 0.044(4) 0.075(5) 0.060(5) -0.021(4) 0.003(3) 0.020(3)
C16 0.061(4) 0.074(5) 0.039(4) -0.008(3) -0.001(3) 0.026(4)
C17 0.032(3) 0.031(3) 0.037(3) -0.002(3) -0.005(2) -0.005(2)
C18 0.082(4) 0.068(4) 0.065(4) -0.003(3) 0.012(3) 0.023(3)
C19 0.086(4) 0.077(4) 0.078(4) 0.001(3) 0.013(3) 0.019(3)
C20 0.025(2) 0.041(3) 0.035(3) -0.010(3) -0.006(2) -0.004(2)
C21 0.031(3) 0.028(3) 0.043(4) -0.006(3) -0.010(2) -0.001(2)
C22 0.032(3) 0.030(3) 0.031(3) -0.007(2) -0.011(2) 0.000(2)
C23 0.036(3) 0.039(3) 0.033(3) -0.007(3) -0.010(2) 0.004(2)
C24 0.043(3) 0.038(3) 0.042(4) -0.007(3) -0.016(3) 0.011(2)
C25 0.044(3) 0.033(3) 0.047(4) 0.007(3) -0.014(3) -0.003(2)
C26 0.033(3) 0.041(3) 0.039(3) 0.002(3) -0.005(2) -0.005(2)
C27 0.027(2) 0.029(3) 0.041(3) -0.007(2) -0.011(2) 0.002(2)
C28 0.032(3) 0.039(3) 0.042(4) -0.006(3) -0.012(2) 0.002(2)
C31 0.030(3) 0.029(3) 0.031(3) -0.002(2) 0.005(2) 0.002(2)
C29 0.0395(17) 0.0350(19) 0.0251(17) -0.0058(13) 0.0036(13) -0.0034(13)
C30 0.0395(17) 0.0350(19) 0.0251(17) -0.0058(13) 0.0036(13) -0.0034(13)
C32 0.0395(17) 0.0350(19) 0.0251(17) -0.0058(13) 0.0036(13) -0.0034(13)
C33 0.0395(17) 0.0350(19) 0.0251(17) -0.0058(13) 0.0036(13) -0.0034(13)
C45 0.0314(15) 0.0364(19) 0.0272(17) -0.0021(13) -0.0040(12) 0.0026(12)
C46 0.0314(15) 0.0364(19) 0.0272(17) -0.0021(13) -0.0040(12) 0.0026(12)
C47 0.0314(15) 0.0364(19) 0.0272(17) -0.0021(13) -0.0040(12) 0.0026(12)
C48 0.0314(15) 0.0364(19) 0.0272(17) -0.0021(13) -0.0040(12) 0.0026(12)
C29' 0.0395(17) 0.0350(19) 0.0251(17) -0.0058(13) 0.0036(13) -0.0034(13)
C30' 0.0395(17) 0.0350(19) 0.0251(17) -0.0058(13) 0.0036(13) -0.0034(13)
C32' 0.0395(17) 0.0350(19) 0.0251(17) -0.0058(13) 0.0036(13) -0.0034(13)
C33' 0.0395(17) 0.0350(19) 0.0251(17) -0.0058(13) 0.0036(13) -0.0034(13)
C46' 0.0314(15) 0.0364(19) 0.0272(17) -0.0021(13) -0.0040(12) 0.0026(12)
C45' 0.0314(15) 0.0364(19) 0.0272(17) -0.0021(13) -0.0040(12) 0.0026(12)
C48' 0.0314(15) 0.0364(19) 0.0272(17) -0.0021(13) -0.0040(12) 0.0026(12)
C47' 0.0314(15) 0.0364(19) 0.0272(17) -0.0021(13) -0.0040(12) 0.0026(12)
C34 0.031(3) 0.031(3) 0.027(3) -0.004(2) 0.002(2) 0.004(2)
C35 0.034(3) 0.033(3) 0.020(3) -0.001(2) 0.001(2) 0.006(2)
C36 0.029(2) 0.033(3) 0.024(3) -0.006(2) -0.003(2) 0.008(2)
C37 0.041(3) 0.046(3) 0.016(3) -0.003(2) -0.006(2) 0.001(2)
C38 0.045(3) 0.048(4) 0.028(3) -0.010(3) -0.013(2) 0.006(3)
C39 0.040(3) 0.038(3) 0.032(3) -0.005(3) -0.014(2) -0.005(2)
C40 0.039(3) 0.035(3) 0.028(3) -0.002(2) -0.006(2) -0.002(2)
C41 0.032(3) 0.026(3) 0.023(3) -0.003(2) -0.007(2) 0.005(2)
C42 0.029(2) 0.031(3) 0.024(3) -0.005(2) -0.003(2) -0.002(2)
C43 0.019(2) 0.034(3) 0.024(3) -0.002(2) -0.0017(18) 0.0004(19)
C44 0.022(2) 0.034(3) 0.024(3) -0.005(2) -0.0048(19) 0.0034(19)
C49 0.026(2) 0.038(3) 0.025(3) -0.007(2) -0.005(2) 0.003(2)
C50 0.028(2) 0.028(3) 0.030(3) -0.008(2) -0.004(2) 0.0010(19)
C51 0.036(3) 0.040(3) 0.031(3) -0.004(3) -0.007(2) -0.003(2)
C52 0.032(3) 0.045(3) 0.047(4) -0.017(3) -0.012(2) 0.001(2)
C53 0.031(3) 0.032(3) 0.056(4) -0.007(3) -0.010(3) -0.007(2)
C54 0.029(3) 0.032(3) 0.041(3) -0.001(3) -0.001(2) -0.004(2)
C55 0.024(2) 0.032(3) 0.036(3) -0.006(2) -0.003(2) 0.001(2)
C56 0.031(3) 0.029(3) 0.028(3) -0.001(2) 0.004(2) -0.002(2)
C57 0.062(4) 0.085(5) 0.044(4) -0.016(4) -0.006(3) -0.032(4)
C58 0.080(5) 0.068(5) 0.043(4) -0.005(4) -0.009(3) -0.040(4)
C59 0.025(2) 0.036(3) 0.033(3) -0.007(2) -0.007(2) 0.005(2)
C60 0.118(6) 0.067(5) 0.043(4) 0.020(4) -0.041(4) -0.062(5)
C61 0.105(6) 0.068(5) 0.036(4) 0.015(3) -0.031(4) -0.038(4)
C62 0.021(2) 0.035(3) 0.030(3) -0.004(2) -0.002(2) 0.003(2)
C63 0.027(2) 0.028(3) 0.035(3) -0.006(2) -0.003(2) 0.002(2)
C64 0.027(2) 0.031(3) 0.027(3) -0.004(2) 0.004(2) 0.002(2)
C65 0.041(3) 0.035(3) 0.027(3) -0.001(2) 0.000(2) -0.007(2)
C66 0.043(3) 0.036(3) 0.036(3) -0.003(3) 0.004(2) -0.014(2)
C67 0.041(3) 0.036(3) 0.028(3) 0.002(2) 0.009(2) -0.004(2)
C68 0.035(3) 0.038(3) 0.031(3) -0.001(3) 0.001(2) -0.006(2)
C69 0.023(2) 0.029(3) 0.026(3) -0.005(2) 0.0061(19) 0.0013(19)
C70 0.030(3) 0.031(3) 0.030(3) -0.005(2) 0.006(2) 0.001(2)
C71 0.032(3) 0.032(3) 0.023(3) -0.004(2) -0.001(2) 0.002(2)
C72 0.032(3) 0.035(3) 0.026(3) -0.010(2) 0.007(2) 0.004(2)
C73 0.062(2) 0.037(2) 0.0286(19) -0.0079(16) -0.0065(17) -0.0065(16)
C74 0.062(2) 0.037(2) 0.0286(19) -0.0079(16) -0.0065(17) -0.0065(16)
C75 0.062(2) 0.037(2) 0.0286(19) -0.0079(16) -0.0065(17) -0.0065(16)
C76 0.062(2) 0.037(2) 0.0286(19) -0.0079(16) -0.0065(17) -0.0065(16)
C73' 0.062(2) 0.037(2) 0.0286(19) -0.0079(16) -0.0065(17) -0.0065(16)
C74' 0.062(2) 0.037(2) 0.0286(19) -0.0079(16) -0.0065(17) -0.0065(16)
C75' 0.062(2) 0.037(2) 0.0286(19) -0.0079(16) -0.0065(17) -0.0065(16)
C76' 0.062(2) 0.037(2) 0.0286(19) -0.0079(16) -0.0065(17) -0.0065(16)
C77 0.025(2) 0.025(3) 0.032(3) -0.006(2) 0.001(2) -0.0042(19)
C78 0.023(2) 0.029(3) 0.026(3) -0.004(2) 0.0025(19) 0.0006(19)
C79 0.034(3) 0.039(3) 0.028(3) -0.009(3) -0.002(2) -0.008(2)
C80 0.031(3) 0.032(3) 0.044(4) -0.001(3) 0.001(2) -0.007(2)
C81 0.032(3) 0.035(3) 0.028(3) 0.002(2) -0.001(2) 0.000(2)
C82 0.033(3) 0.036(3) 0.031(3) 0.003(3) -0.007(2) -0.002(2)
C83 0.020(2) 0.034(3) 0.027(3) -0.007(2) -0.0026(19) 0.0014(19)
C84 0.025(2) 0.037(3) 0.018(3) -0.001(2) -0.0012(19) 0.001(2)
C87 0.025(2) 0.025(3) 0.027(3) -0.001(2) -0.007(2) -0.0002(19)
C85 0.0416(17) 0.0354(19) 0.0278(18) -0.0058(13) -0.0051(13) 0.0008(13)
C86 0.0416(17) 0.0354(19) 0.0278(18) -0.0058(13) -0.0051(13) 0.0008(13)
C88 0.0416(17) 0.0354(19) 0.0278(18) -0.0058(13) -0.0051(13) 0.0008(13)
C89 0.0416(17) 0.0354(19) 0.0278(18) -0.0058(13) -0.0051(13) 0.0008(13)
C85' 0.0416(17) 0.0354(19) 0.0278(18) -0.0058(13) -0.0051(13) 0.0008(13)
C86' 0.0416(17) 0.0354(19) 0.0278(18) -0.0058(13) -0.0051(13) 0.0008(13)
C88' 0.0416(17) 0.0354(19) 0.0278(18) -0.0058(13) -0.0051(13) 0.0008(13)
C89' 0.0416(17) 0.0354(19) 0.0278(18) -0.0058(13) -0.0051(13) 0.0008(13)
C90 0.030(3) 0.035(3) 0.018(3) 0.002(2) -0.004(2) -0.004(2)
C91 0.029(3) 0.034(3) 0.026(3) -0.002(2) -0.002(2) -0.002(2)
C92 0.028(2) 0.027(3) 0.024(3) -0.001(2) -0.003(2) -0.0011(19)
C93 0.039(3) 0.039(3) 0.028(3) 0.001(2) -0.004(2) 0.002(2)
C94 0.035(3) 0.045(3) 0.034(3) -0.006(3) -0.002(2) 0.006(2)
C95 0.031(3) 0.036(3) 0.041(4) -0.005(3) -0.001(2) 0.009(2)
C96 0.033(3) 0.030(3) 0.040(3) 0.007(3) -0.002(2) 0.003(2)
C97 0.028(2) 0.032(3) 0.032(3) -0.008(2) -0.001(2) -0.003(2)
C98 0.034(3) 0.028(3) 0.027(3) 0.001(2) -0.006(2) 0.000(2)
C99 0.028(2) 0.036(3) 0.025(3) -0.003(2) -0.001(2) -0.004(2)
C100 0.036(3) 0.031(3) 0.027(3) -0.004(2) -0.004(2) -0.006(2)
C101 0.0324(16) 0.0363(19) 0.0270(17) -0.0032(13) 0.0027(12) -0.0044(12)
C102 0.0324(16) 0.0363(19) 0.0270(17) -0.0032(13) 0.0027(12) -0.0044(12)
C103 0.0324(16) 0.0363(19) 0.0270(17) -0.0032(13) 0.0027(12) -0.0044(12)
C104 0.0324(16) 0.0363(19) 0.0270(17) -0.0032(13) 0.0027(12) -0.0044(12)
C01' 0.0324(16) 0.0363(19) 0.0270(17) -0.0032(13) 0.0027(12) -0.0044(12)
C02' 0.0324(16) 0.0363(19) 0.0270(17) -0.0032(13) 0.0027(12) -0.0044(12)
C03' 0.0324(16) 0.0363(19) 0.0270(17) -0.0032(13) 0.0027(12) -0.0044(12)
C04' 0.0324(16) 0.0363(19) 0.0270(17) -0.0032(13) 0.0027(12) -0.0044(12)
C105 0.037(3) 0.032(3) 0.027(3) -0.001(2) -0.004(2) -0.007(2)
C106 0.032(3) 0.030(3) 0.025(3) -0.005(2) -0.005(2) -0.001(2)
C107 0.035(3) 0.046(4) 0.034(3) -0.009(3) 0.001(2) -0.003(2)
C108 0.035(3) 0.047(4) 0.040(4) -0.012(3) 0.004(2) -0.003(2)
C109 0.032(3) 0.033(3) 0.048(4) -0.011(3) 0.003(2) -0.003(2)
C110 0.037(3) 0.031(3) 0.039(3) 0.000(3) -0.004(2) 0.001(2)
C111 0.026(2) 0.032(3) 0.035(3) -0.009(2) -0.006(2) -0.001(2)
C112 0.029(2) 0.030(3) 0.028(3) -0.001(2) -0.005(2) 0.001(2)

loop_
_atom_type_symbol
_atom_type_description
_atom_type_scat_dispersion_real
_atom_type_scat_dispersion_imag
_atom_type_scat_source
C C 0.0033 0.0016 'International Tables Vol C Tables 4.2.6.8 and 6.1.1.4'
H H 0.0000 0.0000 'International Tables Vol C Tables 4.2.6.8 and 6.1.1.4'
N N 0.0061 0.0033 'International Tables Vol C Tables 4.2.6.8 and 6.1.1.4'

loop_
_geom_angle_atom_site_label_1
_geom_angle_atom_site_label_2
_geom_angle_atom_site_label_3
_geom_angle
_geom_angle_site_symmetry_1
_geom_angle_site_symmetry_3
C5 N1 C1 114.7(5) . .
C7 N2 C8 120.1(4) . .
C14 N3 C13 126.2(5) . .
C15 N4 C19 111.3(6) . .
C21 N5 C22 121.4(4) . .
C28 N6 C27 124.1(5) . .
C33' N7 C29 90.7(15) . .
C33' N7 C33 47.9(14) . .
C29 N7 C33 118.1(5) . .
C33' N7 C29' 113.9(16) . .
C29 N7 C29' 57.4(12) . .
C33 N7 C29' 95.1(11) . .
C46' N8 C47 88.9(13) . .
C46' N8 C46 64.2(13) . .
C47 N8 C46 117.1(5) . .
C46' N8 C47' 120.5(17) . .
C47 N8 C47' 46.7(12) . .
C46 N8 C47' 98.7(13) . .
C35 N9 C36 125.4(4) . .
C42 N10 C41 119.0(4) . .
C49 N11 C50 126.5(4) . .
C56 N12 C55 119.7(4) . .
C61 N13 C57 112.7(5) . .
C75' N14 C74 98.6(15) . .
C75' N14 C75 38.1(17) . .
C74 N14 C75 119.7(5) . .
C75' N14 C74' 109.0(15) . .
C74 N14 C74' 33.8(12) . .
C75 N14 C74' 107.9(13) . .
C63 N15 C64 120.3(4) . .
C70 N16 C69 126.8(5) . .
C77 N17 C78 120.8(4) . .
C84 N18 C83 125.4(4) . .
C85' N19 C89 95.6(17) . .
C85' N19 C85 46.5(17) . .
C89 N19 C85 117.2(5) . .
C85' N19 C89' 115.7(19) . .
C89 N19 C89' 57.4(12) . .
C85 N19 C89' 92.1(12) . .
C102 N20 C103 115.0(5) . .
C102 N20 C03' 85.0(13) . .
C103 N20 C03' 60.2(12) . .
C102 N20 C02' 47.1(12) . .
C103 N20 C02' 97.5(13) . .
C03' N20 C02' 114.2(19) . .
C91 N21 C92 125.9(4) . .
C98 N22 C97 120.1(4) . .
C105 N23 C106 127.0(5) . .
C112 N24 C111 120.1(4) . .
N1 C1 C2 123.6(6) . .
C3 C2 C1 121.1(6) . .
C2 C3 C4 113.6(5) . .
C2 C3 C6 122.9(5) . .
C4 C3 C6 123.4(5) . .
C5 C4 C3 120.8(6) . .
N1 C5 C4 126.0(6) . .
C14 C6 C7 122.5(5) 2_655 .
C14 C6 C3 118.9(5) 2_655 .
C7 C6 C3 118.6(4) . .
N2 C7 C6 125.1(5) . .
C9 C8 C13 118.3(5) . .
C9 C8 N2 124.9(5) . .
C13 C8 N2 116.7(4) . .
C10 C9 C8 120.9(5) . .
C11 C10 C9 119.6(5) . .
C12 C11 C10 121.4(5) . .
C11 C12 C13 119.3(5) . .
C12 C13 N3 122.2(5) . .
C12 C13 C8 120.5(5) . .
N3 C13 C8 117.3(5) . .
N3 C14 C6 124.7(5) . 2_655
N4 C15 C16 127.9(6) . .
C17 C16 C15 119.9(6) . .
C16 C17 C18 115.1(6) . .
C16 C17 C20 124.3(5) . .
C18 C17 C20 120.6(5) . .
C17 C18 C19 119.6(7) . .
N4 C19 C18 125.9(8) . .
C28 C20 C21 121.6(5) 2_577 .
C28 C20 C17 118.8(5) 2_577 .
C21 C20 C17 119.5(5) . .
N5 C21 C20 124.6(5) . .
C27 C22 C23 118.2(5) . .
C27 C22 N5 117.1(4) . .
C23 C22 N5 124.7(5) . .
C24 C23 C22 120.8(5) . .
C23 C24 C25 120.4(5) . .
C26 C25 C24 120.2(5) . .
C25 C26 C27 120.4(5) . .
C26 C27 C22 119.9(5) . .
C26 C27 N6 123.4(5) . .
C22 C27 N6 116.7(5) . .
N6 C28 C20 125.3(5) . 2_577
C32' C31 C30 90.8(15) . .
C32' C31 C32 49.3(15) . .
C30 C31 C32 115.1(5) . .
C32' C31 C34 125.8(15) . .
C30 C31 C34 122.0(5) . .
C32 C31 C34 122.8(5) . .
C32' C31 C30' 116.6(17) . .
C30 C31 C30' 55.0(11) . .
C32 C31 C30' 95.2(12) . .
C34 C31 C30' 117.6(12) . .
N7 C29 C30 121.7(5) . .
C29 C30 C31 122.2(5) . .
C33 C32 C31 121.6(5) . .
C32 C33 N7 121.1(5) . .
C46 C45 C44 120.9(5) . .
C45 C46 N8 121.1(5) . .
N8 C47 C48 123.0(5) . .
C47 C48 C44 121.6(5) . .
C30' C29' N7 119(2) . .
C29' C30' C31 118(2) . .
C31 C32' C33' 125(2) . .
N7 C33' C32' 126(2) . .
N8 C46' C45' 118(2) . .
C46' C45' C44 123(2) . .
C47' C48' C44 124(2) . .
C48' C47' N8 118(2) . .
C35 C34 C56 122.4(5) . .
C35 C34 C31 118.3(5) . .
C56 C34 C31 119.3(4) . .
N9 C35 C34 123.9(5) . .
C37 C36 N9 122.3(5) . .
C37 C36 C41 119.8(5) . .
N9 C36 C41 117.9(4) . .
C38 C37 C36 120.2(5) . .
C37 C38 C39 120.0(5) . .
C40 C39 C38 120.8(5) . .
C39 C40 C41 120.6(5) . .
C40 C41 C36 118.4(4) . .
C40 C41 N10 125.0(5) . .
C36 C41 N10 116.5(4) . .
N10 C42 C43 124.4(5) . .
C49 C43 C42 122.4(5) . .
C49 C43 C44 119.3(4) . .
C42 C43 C44 118.3(4) . .
C48' C44 C48 47.8(12) . .
C48' C44 C45 97.3(13) . .
C48 C44 C45 116.2(5) . .
C48' C44 C43 122.6(13) . .
C48 C44 C43 123.5(4) . .
C45 C44 C43 120.3(4) . .
C48' C44 C45' 111.8(15) . .
C48 C44 C45' 86.3(12) . .
C45 C44 C45' 55.8(12) . .
C43 C44 C45' 124.8(12) . .
N11 C49 C43 124.1(4) . .
C51 C50 N11 122.5(5) . .
C51 C50 C55 119.5(5) . .
N11 C50 C55 118.1(4) . .
C52 C51 C50 120.8(5) . .
C51 C52 C53 119.8(5) . .
C52 C53 C54 120.1(5) . .
C55 C54 C53 121.4(5) . .
C54 C55 N12 124.8(5) . .
C54 C55 C50 118.3(5) . .
N12 C55 C50 116.8(4) . .
N12 C56 C34 124.3(5) . .
N13 C57 C58 125.4(6) . .
C59 C58 C57 121.1(6) . .
C58 C59 C60 113.0(5) . .
C58 C59 C62 124.4(5) . .
C60 C59 C62 122.4(5) . .
C61 C60 C59 121.2(6) . .
N13 C61 C60 126.2(6) . .
C84 C62 C63 122.1(5) . .
C84 C62 C59 118.7(5) . .
C63 C62 C59 119.2(4) . .
N15 C63 C62 124.9(5) . .
C65 C64 C69 118.2(5) . .
C65 C64 N15 125.3(5) . .
C69 C64 N15 116.5(4) . .
C66 C65 C64 121.2(5) . .
C67 C66 C65 119.7(5) . .
C68 C67 C66 120.7(5) . .
C67 C68 C69 120.1(5) . .
N16 C69 C68 122.1(4) . .
N16 C69 C64 117.9(4) . .
C68 C69 C64 120.0(4) . .
N16 C70 C71 125.1(5) . .
C70 C71 C77 122.2(5) . .
C70 C71 C72 119.5(5) . .
C77 C71 C72 118.3(4) . .
C76' C72 C73 100.1(17) . .
C76' C72 C76 34.7(16) . .
C73 C72 C76 114.6(5) . .
C76' C72 C71 125.6(15) . .
C73 C72 C71 123.4(5) . .
C76 C72 C71 122.0(5) . .
C76' C72 C73' 120.8(17) . .
C73 C72 C73' 42.6(14) . .
C76 C72 C73' 109.1(13) . .
C71 C72 C73' 113.5(13) . .
C74 C73 C72 121.5(5) . .
N14 C74 C73 121.6(5) . .
C76 C75 N14 119.5(5) . .
C75 C76 C72 123.0(5) . .
C74' C73' C72 115(2) . .
C73' C74' N14 120(2) . .
N14 C75' C76' 129(3) . .
C72 C76' C75' 123(3) . .
N17 C77 C71 125.5(4) . .
C79 C78 C83 118.5(5) . .
C79 C78 N17 125.0(4) . .
C83 C78 N17 116.5(4) . .
C80 C79 C78 121.0(5) . .
C79 C80 C81 120.0(5) . .
C82 C81 C80 120.0(5) . .
C81 C82 C83 120.6(5) . .
C82 C83 N18 123.0(4) . .
C82 C83 C78 119.8(4) . .
N18 C83 C78 117.2(4) . .
N18 C84 C62 125.1(5) . .
C88' C87 C86 95.6(14) . .
C88' C87 C86' 117.7(18) . .
C86 C87 C86' 46.3(14) . .
C88' C87 C88 57.4(14) . .
C86 C87 C88 115.5(5) . .
C86' C87 C88 92.5(15) . .
C88' C87 C90 115.8(15) . .
C86 C87 C90 122.1(5) . .
C86' C87 C90 126.0(14) . .
C88 C87 C90 122.4(5) . .
C86 C85 N19 121.5(5) . .
C85 C86 C87 122.3(5) . .
C89 C88 C87 121.1(5) . .
N19 C89 C88 122.3(5) . .
N19 C85' C86' 129(3) . .
C85' C86' C87 120(2) . .
C87 C88' C89' 122(2) . .
C88' C89' N19 114(2) . .
C91 C90 C112 122.0(5) . .
C91 C90 C87 118.3(4) . .
C112 C90 C87 119.7(4) . .
N21 C91 C90 123.9(5) . .
C97 C92 C93 120.7(5) . .
C97 C92 N21 117.9(4) . .
C93 C92 N21 121.4(4) . .
C94 C93 C92 119.4(5) . .
C95 C94 C93 120.6(5) . .
C94 C95 C96 120.0(5) . .
C95 C96 C97 120.8(5) . .
C92 C97 C96 118.4(5) . .
C92 C97 N22 117.7(4) . .
C96 C97 N22 123.9(5) . .
N22 C98 C99 124.8(5) . .
C105 C99 C98 122.1(5) . .
C105 C99 C100 119.3(5) . .
C98 C99 C100 118.6(5) . .
C04' C100 C101 85.7(14) . .
C04' C100 C104 60.6(13) . .
C101 C100 C104 115.7(5) . .
C04' C100 C99 122.9(15) . .
C101 C100 C99 122.7(5) . .
C104 C100 C99 121.5(5) . .
C04' C100 C01' 115.4(18) . .
C101 C100 C01' 45.8(11) . .
C104 C100 C01' 99.7(12) . .
C99 C100 C01' 119.4(12) . .
C100 C101 C102 121.1(6) . .
N20 C102 C101 125.4(6) . .
N20 C103 C104 124.2(6) . .
C103 C104 C100 118.6(6) . .
C02' C01' C100 116(2) . .
C01' C02' N20 125(3) . .
C04' C03' N20 122(3) . .
C100 C04' C03' 123(3) . .
N23 C105 C99 124.1(5) . .
C111 C106 C107 120.3(5) . .
C111 C106 N23 118.5(4) . .
C107 C106 N23 121.2(5) . .
C108 C107 C106 119.8(5) . .
C107 C108 C109 120.7(5) . .
C108 C109 C110 119.4(5) . .
C109 C110 C111 121.5(5) . .
C110 C111 C106 118.2(5) . .
C110 C111 N24 124.7(5) . .
C106 C111 N24 117.1(4) . .
N24 C112 C90 125.2(5) . .

loop_
_geom_bond_atom_site_label_1
_geom_bond_atom_site_label_2
_geom_bond_distance
_geom_bond_site_symmetry_2
N1 C5 1.308(8) .
N1 C1 1.323(8) .
N2 C7 1.303(6) .
N2 C8 1.416(6) .
N3 C14 1.326(6) .
N3 C13 1.405(6) .
N4 C15 1.281(8) .
N4 C19 1.353(9) .
N5 C21 1.305(7) .
N5 C22 1.417(7) .
N6 C28 1.310(7) .
N6 C27 1.408(6) .
N7 C33' 1.28(3) .
N7 C29 1.371(7) .
N7 C33 1.387(7) .
N7 C29' 1.57(3) .
N8 C46' 1.32(3) .
N8 C47 1.342(7) .
N8 C46 1.422(7) .
N8 C47' 1.44(3) .
N9 C35 1.332(6) .
N9 C36 1.397(6) .
N10 C42 1.296(6) .
N10 C41 1.417(6) .
N11 C49 1.332(6) .
N11 C50 1.393(6) .
N12 C56 1.298(6) .
N12 C55 1.415(6) .
N13 C61 1.297(8) .
N13 C57 1.323(8) .
N14 C75' 1.25(3) .
N14 C74 1.334(7) .
N14 C75 1.405(8) .
N14 C74' 1.68(3) .
N15 C63 1.298(6) .
N15 C64 1.409(6) .
N16 C70 1.323(6) .
N16 C69 1.393(6) .
N17 C77 1.290(6) .
N17 C78 1.414(6) .
N18 C84 1.322(6) .
N18 C83 1.396(6) .
N19 C85' 1.16(3) .
N19 C89 1.368(7) .
N19 C85 1.401(7) .
N19 C89' 1.65(3) .
N20 C102 1.301(7) .
N20 C103 1.370(7) .
N20 C03' 1.38(3) .
N20 C02' 1.42(3) .
N21 C91 1.335(6) .
N21 C92 1.396(6) .
N22 C98 1.297(6) .
N22 C97 1.415(6) .
N23 C105 1.330(6) .
N23 C106 1.405(6) .
N24 C112 1.298(6) .
N24 C111 1.410(6) .
C1 C2 1.394(8) .
C2 C3 1.387(7) .
C3 C4 1.387(8) .
C3 C6 1.474(7) .
C4 C5 1.365(8) .
C6 C14 1.378(7) 2_655
C6 C7 1.419(7) .
C8 C9 1.396(7) .
C8 C13 1.406(7) .
C9 C10 1.382(7) .
C10 C11 1.377(8) .
C11 C12 1.372(7) .
C12 C13 1.392(7) .
C14 C6 1.378(7) 2_655
C15 C16 1.389(9) .
C16 C17 1.354(8) .
C17 C18 1.374(9) .
C17 C20 1.465(7) .
C18 C19 1.381(10) .
C20 C28 1.395(7) 2_577
C20 C21 1.408(7) .
C22 C27 1.400(7) .
C22 C23 1.406(7) .
C23 C24 1.368(7) .
C24 C25 1.375(8) .
C25 C26 1.372(7) .
C26 C27 1.392(7) .
C28 C20 1.395(7) 2_577
C31 C32' 1.22(3) .
C31 C30 1.398(7) .
C31 C32 1.436(7) .
C31 C34 1.469(7) .
C31 C30' 1.59(3) .
C29 C30 1.375(8) .
C32 C33 1.372(8) .
C45 C46 1.374(8) .
C45 C44 1.413(7) .
C47 C48 1.372(8) .
C48 C44 1.400(7) .
C29' C30' 1.32(4) .
C32' C33' 1.37(4) .
C46' C45' 1.37(4) .
C45' C44 1.50(3) .
C48' C47' 1.38(4) .
C48' C44 1.40(3) .
C34 C35 1.377(7) .
C34 C56 1.436(7) .
C36 C37 1.391(7) .
C36 C41 1.411(7) .
C37 C38 1.369(7) .
C38 C39 1.377(8) .
C39 C40 1.370(7) .
C40 C41 1.388(7) .
C42 C43 1.432(6) .
C43 C49 1.377(6) .
C43 C44 1.472(7) .
C50 C51 1.392(7) .
C50 C55 1.416(7) .
C51 C52 1.377(7) .
C52 C53 1.380(8) .
C53 C54 1.384(7) .
C54 C55 1.382(7) .
C57 C58 1.375(9) .
C58 C59 1.368(7) .
C59 C60 1.379(8) .
C59 C62 1.471(7) .
C60 C61 1.367(8) .
C62 C84 1.374(7) .
C62 C63 1.425(7) .
C64 C65 1.396(7) .
C64 C69 1.407(7) .
C65 C66 1.380(7) .
C66 C67 1.378(7) .
C67 C68 1.373(7) .
C68 C69 1.395(7) .
C70 C71 1.376(7) .
C71 C77 1.424(7) .
C71 C72 1.472(7) .
C72 C76' 1.27(3) .
C72 C73 1.417(8) .
C72 C76 1.423(7) .
C72 C73' 1.49(3) .
C73 C74 1.393(9) .
C75 C76 1.369(9) .
C73' C74' 1.33(4) .
C75' C76' 1.35(5) .
C78 C79 1.396(6) .
C78 C83 1.404(7) .
C79 C80 1.376(7) .
C80 C81 1.382(7) .
C81 C82 1.377(7) .
C82 C83 1.388(7) .
C87 C88' 1.40(3) .
C87 C86 1.401(7) .
C87 C86' 1.40(3) .
C87 C88 1.423(7) .
C87 C90 1.470(7) .
C85 C86 1.362(9) .
C88 C89 1.375(9) .
C85' C86' 1.38(5) .
C88' C89' 1.41(5) .
C90 C91 1.388(7) .
C90 C112 1.425(7) .
C92 C97 1.392(7) .
C92 C93 1.395(7) .
C93 C94 1.379(7) .
C94 C95 1.378(8) .
C95 C96 1.379(7) .
C96 C97 1.398(7) .
C98 C99 1.430(7) .
C99 C105 1.386(7) .
C99 C100 1.473(7) .
C100 C04' 1.33(3) .
C100 C101 1.356(8) .
C100 C104 1.436(7) .
C100 C01' 1.52(3) .
C101 C102 1.381(9) .
C103 C104 1.375(9) .
C01' C02' 1.35(4) .
C03' C04' 1.37(4) .
C106 C111 1.397(7) .
C106 C107 1.403(7) .
C107 C108 1.370(7) .
C108 C109 1.382(8) .
C109 C110 1.384(7) .
C110 C111 1.387(7) .
